data_7709622
loop_
_publ_author_name
'Morsbach, Florian'
'Klenner, Steffen'
'P\"ottgen, Rainer'
'Frank, Walter'

_publ_section_title
;
 Oxidation of europium with ammonium perfluorocarboxylates in liquid
 ammonia: Pathways to europium(II) carboxylates and hexanuclear
 europium(III) fluoridocarboxylate complexes
;
_journal_name_full 'Dalton Transactions'
_journal_paper_doi 10.1039/D1DT04204A
_journal_year 2022
_chemical_formula_moiety 'C36 H6 Eu6 F62 O36, 2(H4 N)'
_chemical_formula_sum 'C36 H14 Eu6 F62 N2 O36'
_chemical_formula_weight 3140.31
_chemical_name_systematic
;
Bis(ammonium)[dodecakis(\m~2~-trifluoroacetato)hexakis(trifluoroacetic acid)
octa(\m~3~-fluorido)hexaeuropium(III)]
;
_space_group_crystal_system monoclinic
_space_group_IT_number 14
_space_group_name_Hall '-P 2yn'
_space_group_name_H-M_alt 'P 1 21/n 1'
_atom_sites_solution_hydrogens mixed
_atom_sites_solution_primary direct
_atom_sites_solution_secondary difmap
_audit_creation_method SHELXL-2018/3
_audit_update_record
;
2021-12-02 deposited with the CCDC.	2022-02-25 downloaded from the CCDC.
;
_cell_angle_alpha 90
_cell_angle_beta 95.521(3)
_cell_angle_gamma 90
_cell_formula_units_Z 4
_cell_length_a 12.0562(4)
_cell_length_b 25.5991(8)
_cell_length_c 27.1945(9)
_cell_measurement_reflns_used 1195
_cell_measurement_temperature 223(2)
_cell_measurement_theta_max 29.32
_cell_measurement_theta_min 2.04
_cell_volume 8354.0(5)
_computing_cell_refinement 'X-Area (Stoe & Cie, 2009)'
_computing_data_collection 'X-Area (Stoe & Cie, 2009)'
_computing_data_reduction 'X-Area (Stoe & Cie, 2009)'
_computing_molecular_graphics 'DIAMOND 4.0 (Crystal Impact, 2012)'
_computing_publication_material 'SHELXL-2018/3 (Sheldrick, 2018)'
_computing_structure_refinement 'SHELXL-2018/3 (Sheldrick, 2018)'
_computing_structure_solution 'SHELXT (Sheldrick, 2015a)'
_diffrn_ambient_temperature 223(2)
_diffrn_measured_fraction_theta_full 0.997
_diffrn_measured_fraction_theta_max 0.997
_diffrn_measurement_device_type 'STOE IPDS II'
_diffrn_measurement_method '\w scans'
_diffrn_radiation_type MoK\a
_diffrn_radiation_wavelength 0.71073
_diffrn_reflns_av_R_equivalents 0.1348
_diffrn_reflns_av_unetI/netI 0.0850
_diffrn_reflns_Laue_measured_fraction_full 0.997
_diffrn_reflns_Laue_measured_fraction_max 0.997
_diffrn_reflns_limit_h_max 14
_diffrn_reflns_limit_h_min -14
_diffrn_reflns_limit_k_max 30
_diffrn_reflns_limit_k_min -30
_diffrn_reflns_limit_l_max 32
_diffrn_reflns_limit_l_min -32
_diffrn_reflns_number 50839
_diffrn_reflns_point_group_measured_fraction_full 0.997
_diffrn_reflns_point_group_measured_fraction_max 0.997
_diffrn_reflns_theta_full 24.999
_diffrn_reflns_theta_max 24.999
_diffrn_reflns_theta_min 2.157
_diffrn_source 'sealed tube'
_exptl_absorpt_coefficient_mu 4.655
_exptl_absorpt_correction_T_max 0.742
_exptl_absorpt_correction_T_min 0.633
_exptl_absorpt_correction_type gaussian
_exptl_absorpt_process_details SHELXTL
_exptl_crystal_colour colourless
_exptl_crystal_density_diffrn 2.497
_exptl_crystal_description block
_exptl_crystal_F_000 5872
_exptl_crystal_size_max 0.163
_exptl_crystal_size_mid 0.113
_exptl_crystal_size_min 0.110
_refine_diff_density_max 3.976
_refine_diff_density_min -2.014
_refine_diff_density_rms 0.336
_refine_ls_extinction_method none
_refine_ls_goodness_of_fit_ref 1.038
_refine_ls_hydrogen_treatment constr
_refine_ls_matrix_type full
_refine_ls_number_parameters 1420
_refine_ls_number_reflns 14759
_refine_ls_number_restraints 549
_refine_ls_restrained_S_all 1.031
_refine_ls_R_factor_all 0.1114
_refine_ls_R_factor_gt 0.0892
_refine_ls_shift/su_max 0.002
_refine_ls_shift/su_mean 0.000
_refine_ls_structure_factor_coef Fsqd
_refine_ls_weighting_details 'w=1/[\s^2^(Fo^2^)+(0.1387P)^2^+492.2837P] where P=(Fo^2^+2Fc^2^)/3'
_refine_ls_weighting_scheme calc
_refine_ls_wR_factor_gt 0.2293
_refine_ls_wR_factor_ref 0.2621
_reflns_Friedel_coverage 0.000
_reflns_number_gt 12450
_reflns_number_total 14759
_reflns_threshold_expression 'I > 2\s(I)'
_cod_data_source_file d1dt04204a2.cif
_cod_data_source_block compd_2
_cod_original_cell_volume 8354.1(5)
_cod_original_sg_symbol_H-M 'P 21/n'
_cod_database_code 7709622
_shelx_space_group_comment
;
The symmetry employed for this shelxl refinement is uniquely defined
by the following loop, which should always be used as a source of
symmetry information in preference to the above space-group names.
They are only intended as comments.
;
_shelx_estimated_absorpt_t_min 0.517
_shelx_estimated_absorpt_t_max 0.628

loop_
_space_group_symop_operation_xyz
'x, y, z'
'-x+1/2, y+1/2, -z+1/2'
'-x, -y, -z'
'x-1/2, -y-1/2, z-1/2'

loop_
_atom_site_label
_atom_site_type_symbol
_atom_site_fract_x
_atom_site_fract_y
_atom_site_fract_z
_atom_site_U_iso_or_equiv
_atom_site_adp_type
_atom_site_occupancy
_atom_site_site_symmetry_order
_atom_site_calc_flag
_atom_site_refinement_flags_posn
_atom_site_refinement_flags_adp
_atom_site_refinement_flags_occupancy
_atom_site_disorder_assembly
_atom_site_disorder_group
Eu1 Eu 0.68155(9) 0.60310(4) 0.82708(4) 0.0185(3) Uani 1 1 d . . . . .
Eu2 Eu 0.59202(8) 0.73075(4) 0.74591(4) 0.0191(3) Uani 1 1 d . . . . .
Eu3 Eu 0.64664(9) 0.59438(4) 0.68018(4) 0.0190(3) Uani 1 1 d . . . . .
Eu4 Eu 0.42493(9) 0.52340(4) 0.75882(4) 0.0196(3) Uani 1 1 d . . . . .
Eu5 Eu 0.37152(9) 0.65969(4) 0.82459(4) 0.0192(3) Uani 1 1 d . . . . .
Eu6 Eu 0.33663(9) 0.65084(4) 0.67727(4) 0.0196(3) Uani 1 1 d . . . . .
F1 F 0.6861(10) 0.6490(5) 0.7504(5) 0.023(3) Uani 1 1 d . . . . .
F2 F 0.6137(10) 0.5558(5) 0.7575(5) 0.020(3) Uani 1 1 d . . . . .
F3 F 0.4869(11) 0.5853(6) 0.8227(6) 0.031(3) Uani 1 1 d . . . . .
F4 F 0.5608(11) 0.6778(5) 0.8150(4) 0.023(3) Uani 1 1 d . U . . .
F5 F 0.5315(10) 0.6698(5) 0.6818(5) 0.019(3) Uani 1 1 d . . . . .
F6 F 0.4587(10) 0.5767(5) 0.6890(5) 0.020(3) Uani 1 1 d . U . . .
F7 F 0.3317(10) 0.6059(5) 0.7545(5) 0.021(3) Uani 1 1 d . . . . .
F8 F 0.4051(9) 0.7001(5) 0.7472(5) 0.022(3) Uani 1 1 d . . . . .
F9 F 0.999(3) 0.5466(12) 0.9984(15) 0.090(15) Uani 0.61(5) 1 d D U P A 1
F10 F 1.000(3) 0.6225(13) 0.9718(12) 0.064(11) Uani 0.61(5) 1 d D U P A 1
F11 F 0.882(3) 0.5988(18) 1.0214(13) 0.084(14) Uani 0.61(5) 1 d D U P A 1
F9A F 0.911(4) 0.6369(11) 0.9849(18) 0.064(17) Uani 0.39(5) 1 d D U P A 2
F10A F 0.912(3) 0.5694(16) 1.0260(9) 0.038(12) Uani 0.39(5) 1 d D U P A 2
F11A F 1.038(3) 0.584(2) 0.976(2) 0.09(2) Uani 0.39(5) 1 d D U P A 2
F12 F 0.654(3) 0.9236(10) 0.6703(9) 0.088(8) Uani 1 1 d . . . . .
F13 F 0.804(2) 0.8920(10) 0.7024(12) 0.094(9) Uani 1 1 d . U . . .
F14 F 0.7289(16) 0.9504(7) 0.7394(9) 0.062(6) Uani 1 1 d . . . . .
F15 F 0.939(3) 0.4887(16) 0.5986(13) 0.136(14) Uani 1 1 d . U . . .
F16 F 0.917(3) 0.5276(15) 0.5306(15) 0.133(14) Uani 1 1 d . . . . .
F17 F 0.837(3) 0.4579(12) 0.5411(12) 0.107(9) Uani 1 1 d . U . . .
F18 F 0.344(2) 0.3289(10) 0.8289(9) 0.083(8) Uani 1 1 d . . . . .
F19 F 0.1889(19) 0.3649(8) 0.7935(13) 0.096(11) Uani 1 1 d . . . . .
F20 F 0.271(2) 0.3056(8) 0.7590(10) 0.084(8) Uani 1 1 d . . . . .
F21 F 0.091(3) 0.7726(19) 0.9049(13) 0.156(19) Uani 1 1 d . . . . .
F22 F 0.104(2) 0.7370(16) 0.9740(13) 0.121(12) Uani 1 1 d . . . . .
F23 F 0.199(3) 0.8017(12) 0.9658(14) 0.115(11) Uani 1 1 d . . . . .
F24 F 0.011(3) 0.6365(13) 0.5329(10) 0.109(12) Uani 1 1 d . . . . .
F25 F 0.129(2) 0.6537(16) 0.4836(10) 0.120(13) Uani 1 1 d . . . . .
F26 F 0.022(3) 0.7127(10) 0.5030(11) 0.106(11) Uani 1 1 d . . . . .
F27 F 0.852(3) 0.7304(13) 0.9296(10) 0.119(10) Uani 1 1 d . U . . .
F28 F 0.696(3) 0.7485(14) 0.9202(12) 0.121(10) Uani 1 1 d . U . . .
F29 F 0.807(3) 0.8014(10) 0.8943(10) 0.104(9) Uani 1 1 d . U . . .
F30 F 1.0206(19) 0.5029(9) 0.7934(8) 0.071(7) Uani 1 1 d . . . . .
F31 F 1.0733(13) 0.5745(8) 0.7652(9) 0.060(5) Uani 1 1 d . U . . .
F32 F 1.0176(17) 0.5156(12) 0.7151(7) 0.077(8) Uani 1 1 d . . . . .
F33 F 0.523(3) 0.4016(10) 0.8880(10) 0.097(8) Uani 1 1 d . U . . .
F34 F 0.678(3) 0.4290(15) 0.9231(15) 0.16(2) Uani 1 1 d . . . . .
F35 F 0.541(3) 0.4680(14) 0.9357(13) 0.124(11) Uani 1 1 d . U . . .
F36 F 0.605(3) 0.5916(10) 1.0021(11) 0.067(11) Uani 0.63(5) 1 d D U P B 1
F37 F 0.477(2) 0.6478(15) 1.0056(11) 0.068(11) Uani 0.63(5) 1 d D U P B 1
F38 F 0.642(3) 0.6730(15) 0.9998(15) 0.095(15) Uani 0.63(5) 1 d D U P B 1
F36A F 0.537(5) 0.6813(17) 1.004(2) 0.08(2) Uani 0.37(5) 1 d D U P B 2
F37A F 0.675(3) 0.633(3) 1.001(2) 0.08(2) Uani 0.37(5) 1 d D U P B 2
F38A F 0.489(5) 0.603(2) 0.994(3) 0.10(3) Uani 0.37(5) 1 d D U P B 2
F39 F 0.918(2) 0.7200(9) 0.6094(11) 0.085(8) Uani 1 1 d . . . . .
F40 F 0.836(2) 0.7898(8) 0.6260(11) 0.090(9) Uani 1 1 d . . . . .
F41 F 0.754(3) 0.7368(17) 0.5713(10) 0.132(15) Uani 1 1 d . . . . .
F42 F 0.721(2) 0.4158(12) 0.6425(14) 0.064(12) Uani 0.58(5) 1 d D U P C 1
F43 F 0.607(3) 0.3719(10) 0.6801(12) 0.059(11) Uani 0.58(5) 1 d D U P C 1
F44 F 0.557(3) 0.4053(15) 0.6097(11) 0.077(14) Uani 0.58(5) 1 d D U P C 1
F42A F 0.520(3) 0.387(2) 0.639(2) 0.079(19) Uani 0.42(5) 1 d D U P C 2
F43A F 0.655(5) 0.419(2) 0.6094(13) 0.069(17) Uani 0.42(5) 1 d D U P C 2
F44A F 0.673(4) 0.3809(17) 0.6817(15) 0.060(15) Uani 0.42(5) 1 d D U P C 2
F45 F 0.194(3) 0.4643(8) 0.8820(11) 0.096(10) Uani 1 1 d . . . . .
F46 F 0.264(3) 0.5209(14) 0.9361(9) 0.111(11) Uani 1 1 d . . . . .
F47 F 0.1008(19) 0.5314(9) 0.8957(10) 0.078(7) Uani 1 1 d . . . . .
F48 F 0.478(3) 0.8607(18) 0.8824(16) 0.104(18) Uani 0.60(5) 1 d D U P D 1
F49 F 0.371(4) 0.8785(13) 0.8197(11) 0.074(13) Uani 0.60(5) 1 d D U P D 1
F50 F 0.310(3) 0.8387(14) 0.8783(16) 0.081(14) Uani 0.60(5) 1 d D U P D 1
F48A F 0.287(2) 0.847(2) 0.844(2) 0.073(19) Uani 0.40(5) 1 d D U P D 2
F49A F 0.412(5) 0.839(2) 0.9008(10) 0.072(19) Uani 0.40(5) 1 d D U P D 2
F50A F 0.444(4) 0.8818(16) 0.8362(19) 0.064(17) Uani 0.40(5) 1 d D U P D 2
F51 F 0.475(3) 0.8573(11) 0.6188(10) 0.102(10) Uani 1 1 d . U . . .
F52 F 0.329(2) 0.8273(11) 0.5866(10) 0.095(8) Uani 1 1 d . U . . .
F53 F 0.473(3) 0.7934(15) 0.5688(12) 0.121(11) Uani 1 1 d . U . . .
F54 F 0.506(3) 0.5784(15) 0.4983(13) 0.088(13) Uani 0.66(5) 1 d D U P E 1
F55 F 0.479(4) 0.6612(13) 0.5029(17) 0.115(18) Uani 0.66(5) 1 d D U P E 1
F56 F 0.3458(18) 0.6061(16) 0.5027(12) 0.068(11) Uani 0.66(5) 1 d D U P E 1
F54A F 0.366(4) 0.643(2) 0.502(2) 0.07(2) Uani 0.34(5) 1 d D U P E 2
F55A F 0.436(5) 0.5660(13) 0.506(2) 0.07(2) Uani 0.34(5) 1 d D U P E 2
F56A F 0.539(3) 0.630(2) 0.4982(15) 0.042(15) Uani 0.34(5) 1 d D U P E 2
F57 F 0.207(3) 0.4564(10) 0.6073(11) 0.109(10) Uani 1 1 d . U . . .
F58 F 0.339(3) 0.5025(18) 0.5894(12) 0.132(15) Uani 1 1 d . . . . .
F59 F 0.175(4) 0.5239(13) 0.5735(10) 0.131(15) Uani 1 1 d . . . . .
F60 F -0.0551(15) 0.6781(9) 0.7429(10) 0.074(6) Uani 1 1 d . U . . .
F61 F 0.0049(16) 0.7396(8) 0.7894(7) 0.058(5) Uani 1 1 d . U . . .
F62 F -0.0050(16) 0.7485(8) 0.7126(7) 0.057(5) Uani 1 1 d . . . . .
O1 O 0.8516(17) 0.5864(8) 0.9004(6) 0.036(4) Uani 1 1 d . . . . .
O2 O 0.790(2) 0.5269(10) 0.9517(8) 0.057(7) Uani 1 1 d . . . . .
H9 H 0.741467 0.520735 0.928486 0.085 Uiso 1 1 calc DR U . . .
O3 O 0.6753(14) 0.8206(7) 0.7374(7) 0.029(4) Uani 1 1 d . . . . .
O4 O 0.558(2) 0.8852(9) 0.7525(12) 0.071(8) Uani 1 1 d . . . . .
H10 H 0.529505 0.863632 0.770420 0.107 Uiso 1 1 calc DR U . . .
O5 O 0.7812(17) 0.5598(8) 0.6139(7) 0.040(5) Uani 1 1 d . . . . .
O6 O 0.6735(19) 0.5234(10) 0.5519(8) 0.057(7) Uani 1 1 d . . . . .
H11 H 0.629291 0.545801 0.560280 0.086 Uiso 1 1 calc DR U . . .
O7 O 0.3355(14) 0.4332(7) 0.7670(7) 0.030(4) Uani 1 1 d . . . . .
O8 O 0.448(3) 0.3685(10) 0.7473(12) 0.077(8) Uani 1 1 d . U . . .
H12 H 0.474588 0.390373 0.729123 0.116 Uiso 1 1 calc DR U . . .
O9 O 0.2352(15) 0.6956(7) 0.8912(6) 0.031(4) Uani 1 1 d . . . . .
O10 O 0.3439(19) 0.7296(11) 0.9537(9) 0.061(7) Uani 1 1 d . . . . .
H13 H 0.395690 0.715014 0.941061 0.092 Uiso 1 1 calc DR U . . .
O11 O 0.1654(15) 0.6682(7) 0.6038(7) 0.032(4) Uani 1 1 d D . . . .
O12 O 0.231(2) 0.7250(11) 0.5519(9) 0.065(7) Uani 1 1 d . U . . .
H14 H 0.279408 0.730496 0.575274 0.098 Uiso 1 1 calc DR U . . .
O13 O 0.7970(14) 0.6757(7) 0.8474(7) 0.028(4) Uani 1 1 d D U . . .
O14 O 0.7316(15) 0.7510(7) 0.8114(7) 0.032(4) Uani 1 1 d . . . . .
O15 O 0.8520(15) 0.5710(7) 0.7976(8) 0.038(5) Uani 1 1 d . . . . .
O16 O 0.8284(14) 0.5664(7) 0.7144(6) 0.028(4) Uani 1 1 d . . . . .
O17 O 0.6647(15) 0.5161(7) 0.8672(6) 0.031(4) Uani 1 1 d D . . . .
O18 O 0.5301(14) 0.4740(7) 0.8204(7) 0.033(4) Uani 1 1 d . . . . .
O19 O 0.6300(14) 0.6201(7) 0.9080(6) 0.028(4) Uani 1 1 d . . . . .
O20 O 0.4651(13) 0.6598(8) 0.9088(6) 0.032(4) Uani 1 1 d D . . . .
O21 O 0.7165(17) 0.7368(7) 0.6839(7) 0.036(4) Uani 1 1 d . . . . .
O22 O 0.7633(14) 0.6593(7) 0.6515(8) 0.037(4) Uani 1 1 d . U . . .
O23 O 0.6251(16) 0.5051(7) 0.6614(7) 0.032(4) Uani 1 1 d . . . . .
O24 O 0.5187(15) 0.4584(7) 0.7089(7) 0.031(4) Uani 1 1 d D . . . .
O25 O 0.3009(16) 0.5196(7) 0.8219(7) 0.034(4) Uani 1 1 d . . . . .
O26 O 0.2598(14) 0.5938(6) 0.8569(6) 0.026(4) Uani 1 1 d . U . . .
O27 O 0.3907(16) 0.7497(7) 0.8420(7) 0.034(4) Uani 1 1 d . U . . .
O28 O 0.4931(16) 0.7958(7) 0.7925(7) 0.034(4) Uani 1 1 d D . . . .
O29 O 0.4864(15) 0.7813(7) 0.6850(6) 0.030(4) Uani 1 1 d . . . . .
O30 O 0.3536(15) 0.7382(7) 0.6373(7) 0.030(4) Uani 1 1 d D . . . .
O31 O 0.5547(13) 0.5937(7) 0.5963(6) 0.028(4) Uani 1 1 d D . . . .
O32 O 0.3904(15) 0.6352(8) 0.5969(6) 0.036(4) Uani 1 1 d . . . . .
O33 O 0.2869(15) 0.5040(7) 0.6926(7) 0.037(5) Uani 1 1 d . . . . .
O34 O 0.2234(14) 0.5785(7) 0.6565(8) 0.038(4) Uani 1 1 d D U . . .
O35 O 0.1886(15) 0.6867(8) 0.7903(6) 0.035(4) Uani 1 1 d . . . . .
O36 O 0.1643(14) 0.6810(7) 0.7074(7) 0.030(4) Uani 1 1 d . . . . .
N1 N 1.024(2) 0.6436(10) 0.8623(9) 0.043(6) Uani 1 1 d DG . . . .
H1 H 1.007937 0.650080 0.893705 0.064 Uiso 1 1 d DG U . . .
H2 H 1.027146 0.608452 0.857391 0.064 Uiso 1 1 d DG U . . .
H3 H 0.970990 0.657843 0.840490 0.064 Uiso 1 1 d DG U . . .
H4 H 1.091751 0.657910 0.857736 0.064 Uiso 1 1 d DG U . . .
N2 N -0.0111(17) 0.6127(10) 0.6430(9) 0.038(6) Uani 1 1 d DG . . . .
H5 H -0.058906 0.587195 0.631177 0.056 Uiso 1 1 d DG U . . .
H6 H -0.047960 0.636015 0.660811 0.056 Uiso 1 1 d DG U . . .
H7 H 0.045953 0.598240 0.662793 0.056 Uiso 1 1 d DG U . . .
H8 H 0.016616 0.629484 0.617346 0.056 Uiso 1 1 d DG U . . .
C1 C 0.853(2) 0.5659(10) 0.9396(10) 0.029(5) Uani 1 1 d . U . . .
C2 C 0.9313(19) 0.5856(9) 0.9818(8) 0.045(7) Uani 1 1 d D U . . .
C3 C 0.644(2) 0.8654(10) 0.7359(12) 0.037(6) Uani 1 1 d . . . . .
C4 C 0.712(3) 0.9087(13) 0.7131(15) 0.052(9) Uani 1 1 d . . . . .
C5 C 0.766(2) 0.5281(14) 0.5780(10) 0.044(7) Uani 1 1 d . . . . .
C6 C 0.867(3) 0.501(2) 0.5644(19) 0.079(15) Uani 1 1 d . . . . .
C7 C 0.357(2) 0.3883(10) 0.7650(12) 0.037(7) Uani 1 1 d . . . . .
C8 C 0.284(3) 0.3455(12) 0.7886(17) 0.061(10) Uani 1 1 d . . . . .
C9 C 0.253(2) 0.7256(13) 0.9244(13) 0.046(7) Uani 1 1 d . U . . .
C10 C 0.163(3) 0.7600(15) 0.9420(14) 0.056(8) Uani 1 1 d . U . . .
C11 C 0.165(2) 0.6881(11) 0.5639(11) 0.043(7) Uani 1 1 d D . . . .
C12 C 0.082(3) 0.6721(15) 0.5205(10) 0.055(9) Uani 1 1 d D . . . .
C13 C 0.768(2) 0.7242(9) 0.8489(9) 0.027(5) Uani 1 1 d . U . . .
C14 C 0.783(3) 0.7517(13) 0.8975(12) 0.050(6) Uani 1 1 d . U . . .
C15 C 0.8735(18) 0.5509(13) 0.7580(9) 0.038(5) Uani 1 1 d D U . . .
C16 C 0.9950(18) 0.5297(12) 0.7588(10) 0.036 Uani 1 1 d D U . . .
C17 C 0.597(2) 0.4814(9) 0.8587(10) 0.027(5) Uani 1 1 d . . . . .
C18 C 0.580(3) 0.4435(15) 0.9000(13) 0.058(9) Uani 1 1 d . U . . .
C19 C 0.553(2) 0.6385(11) 0.9284(8) 0.036(6) Uani 1 1 d D U . . .
C20 C 0.5680(19) 0.6366(9) 0.9849(8) 0.048(7) Uani 1 1 d D U . . .
C21 C 0.7563(19) 0.7096(11) 0.6526(9) 0.030(6) Uani 1 1 d D . . . .
C22 C 0.813(3) 0.7403(11) 0.6133(10) 0.043(7) Uani 1 1 d D U . . .
C23 C 0.584(2) 0.4636(8) 0.6767(9) 0.026(5) Uani 1 1 d D . . . .
C24 C 0.6153(19) 0.4128(7) 0.6519(8) 0.050(8) Uani 1 1 d D U . . .
C25 C 0.260(2) 0.5461(10) 0.8545(9) 0.029(5) Uani 1 1 d . . . . .
C26 C 0.209(4) 0.5177(12) 0.8953(15) 0.061(11) Uani 1 1 d . . . . .
C27 C 0.431(3) 0.7901(8) 0.8282(10) 0.036(6) Uani 1 1 d D . . . .
C28 C 0.396(2) 0.8405(9) 0.8522(9) 0.063(10) Uani 1 1 d D U . . .
C29 C 0.422(2) 0.7728(9) 0.6476(10) 0.033(6) Uani 1 1 d . . . . .
C30 C 0.431(3) 0.8164(13) 0.6070(12) 0.046(8) Uani 1 1 d . . . . .
C31 C 0.466(2) 0.6149(13) 0.5766(7) 0.038(7) Uani 1 1 d D . . . .
C32 C 0.4511(16) 0.6152(10) 0.5201(7) 0.050(9) Uani 1 1 d D . . . .
C33 C 0.250(2) 0.5297(10) 0.6561(10) 0.031(6) Uani 1 1 d . U . . .
C34 C 0.239(3) 0.5011(14) 0.6088(13) 0.053(9) Uani 1 1 d . . . . .
C35 C 0.1361(16) 0.6936(8) 0.7471(9) 0.023(5) Uani 1 1 d D U . . .
C36 C 0.0245(16) 0.7225(9) 0.7468(9) 0.023 Uani 1 1 d D U . . .

loop_
_atom_site_aniso_label
_atom_site_aniso_U_11
_atom_site_aniso_U_22
_atom_site_aniso_U_33
_atom_site_aniso_U_23
_atom_site_aniso_U_13
_atom_site_aniso_U_12
Eu1 0.0165(5) 0.0179(5) 0.0215(5) 0.0006(4) 0.0035(4) 0.0000(4)
Eu2 0.0165(5) 0.0161(5) 0.0248(6) 0.0009(4) 0.0027(4) -0.0011(4)
Eu3 0.0161(5) 0.0195(6) 0.0220(5) -0.0009(4) 0.0043(4) -0.0001(4)
Eu4 0.0178(5) 0.0162(5) 0.0255(6) -0.0003(4) 0.0051(4) -0.0013(4)
Eu5 0.0152(5) 0.0193(6) 0.0235(6) -0.0014(4) 0.0038(4) 0.0004(4)
Eu6 0.0163(5) 0.0195(6) 0.0230(6) 0.0014(5) 0.0023(4) -0.0002(4)
F1 0.023(6) 0.019(6) 0.029(7) 0.005(5) 0.011(6) -0.001(5)
F2 0.023(6) 0.014(6) 0.022(6) 0.003(5) 0.000(5) 0.004(5)
F3 0.013(6) 0.029(7) 0.052(9) -0.001(7) 0.003(6) -0.004(6)
F4 0.030(6) 0.025(6) 0.017(5) 0.009(5) 0.014(5) 0.001(5)
F5 0.016(6) 0.015(6) 0.028(7) -0.004(5) 0.007(5) 0.000(5)
F6 0.010(5) 0.023(6) 0.027(6) 0.011(5) 0.005(4) -0.004(4)
F7 0.025(6) 0.014(6) 0.022(6) -0.006(5) -0.005(6) 0.002(5)
F8 0.016(6) 0.022(6) 0.029(7) -0.012(6) 0.009(5) -0.006(5)
F9 0.08(2) 0.10(2) 0.079(19) -0.004(16) -0.036(15) -0.002(16)
F10 0.053(17) 0.075(18) 0.060(16) 0.011(14) -0.008(13) -0.022(14)
F11 0.075(19) 0.10(2) 0.08(2) -0.024(16) 0.013(15) -0.010(16)
F9A 0.07(2) 0.06(2) 0.06(2) -0.013(16) -0.002(17) -0.013(17)
F10A 0.049(19) 0.045(19) 0.015(15) -0.001(13) -0.016(13) -0.021(15)
F11A 0.08(3) 0.09(3) 0.09(3) -0.009(19) 0.004(18) -0.012(19)
F12 0.12(2) 0.075(16) 0.070(15) 0.016(13) -0.003(15) -0.041(16)
F13 0.077(16) 0.068(14) 0.15(2) -0.008(15) 0.054(16) -0.043(13)
F14 0.051(11) 0.032(9) 0.098(17) 0.021(10) -0.012(11) -0.016(8)
F15 0.12(2) 0.17(3) 0.12(2) -0.06(2) -0.022(19) 0.09(2)
F16 0.11(3) 0.13(3) 0.17(3) 0.02(3) 0.10(3) 0.00(2)
F17 0.110(16) 0.094(15) 0.116(16) -0.046(14) 0.007(14) 0.024(13)
F18 0.103(18) 0.071(15) 0.075(15) 0.047(13) 0.010(14) -0.003(14)
F19 0.058(13) 0.031(10) 0.21(3) 0.003(14) 0.079(17) 0.001(9)
F20 0.12(2) 0.029(10) 0.106(19) -0.002(11) 0.034(17) -0.028(12)
F21 0.13(3) 0.23(5) 0.10(2) -0.04(3) -0.01(2) 0.12(3)
F22 0.070(17) 0.18(4) 0.12(2) -0.03(2) 0.058(18) 0.01(2)
F23 0.12(2) 0.08(2) 0.15(3) -0.03(2) 0.03(2) 0.033(18)
F24 0.11(2) 0.13(3) 0.076(17) 0.044(17) -0.035(16) -0.07(2)
F25 0.083(18) 0.19(4) 0.079(18) -0.07(2) -0.027(15) 0.04(2)
F26 0.13(2) 0.059(14) 0.11(2) -0.006(14) -0.08(2) 0.014(15)
F27 0.18(2) 0.105(17) 0.062(14) -0.016(13) -0.063(16) 0.020(19)
F28 0.133(16) 0.14(2) 0.11(2) -0.081(17) 0.067(14) -0.043(16)
F29 0.19(3) 0.054(10) 0.071(14) -0.028(10) -0.003(15) -0.037(13)
F30 0.068(14) 0.081(15) 0.065(13) 0.039(12) 0.007(11) 0.043(12)
F31 0.017(7) 0.066(11) 0.098(13) -0.005(10) 0.010(8) 0.002(7)
F32 0.048(11) 0.14(2) 0.043(11) -0.022(13) 0.011(9) 0.029(13)
F33 0.123(16) 0.073(13) 0.091(14) 0.026(11) -0.020(13) -0.047(13)
F34 0.15(3) 0.13(3) 0.17(3) 0.09(3) -0.09(3) -0.08(3)
F35 0.16(2) 0.110(17) 0.111(17) -0.003(15) 0.050(16) -0.017(16)
F36 0.094(19) 0.066(17) 0.043(14) 0.021(12) 0.015(13) 0.039(14)
F37 0.079(18) 0.091(19) 0.035(13) 0.010(13) 0.015(13) 0.022(15)
F38 0.11(2) 0.10(2) 0.075(19) -0.028(16) 0.003(16) -0.035(17)
F36A 0.09(3) 0.09(3) 0.07(3) -0.018(18) -0.001(18) 0.011(19)
F37A 0.07(3) 0.09(3) 0.07(3) 0.009(19) -0.005(18) 0.020(19)
F38A 0.11(3) 0.10(3) 0.09(3) -0.004(19) 0.010(19) -0.012(19)
F39 0.071(15) 0.052(13) 0.14(2) 0.024(14) 0.070(16) 0.005(11)
F40 0.13(2) 0.027(10) 0.13(2) 0.008(12) 0.074(19) -0.011(12)
F41 0.14(3) 0.19(4) 0.054(15) 0.05(2) -0.015(18) -0.07(3)
F42 0.066(18) 0.046(16) 0.09(2) -0.029(14) 0.042(15) 0.018(13)
F43 0.074(19) 0.035(15) 0.070(17) -0.008(13) 0.027(15) 0.011(14)
F44 0.10(2) 0.064(18) 0.061(18) -0.028(14) -0.001(16) 0.022(16)
F42A 0.08(2) 0.08(2) 0.08(2) -0.027(18) 0.024(18) -0.005(18)
F43A 0.09(2) 0.06(2) 0.06(2) 0.001(16) 0.030(18) -0.010(17)
F44A 0.07(2) 0.05(2) 0.07(2) -0.008(16) 0.005(17) 0.019(17)
F45 0.15(2) 0.033(11) 0.13(2) 0.011(12) 0.11(2) -0.002(13)
F46 0.16(3) 0.13(3) 0.046(14) 0.026(15) 0.005(17) -0.02(2)
F47 0.064(14) 0.066(14) 0.12(2) 0.005(13) 0.060(14) -0.006(11)
F48 0.12(2) 0.09(2) 0.10(2) -0.027(17) 0.010(18) 0.007(17)
F49 0.09(2) 0.059(17) 0.073(19) -0.013(14) 0.010(16) 0.013(15)
F50 0.10(2) 0.060(18) 0.09(2) -0.015(15) 0.048(16) 0.020(15)
F48A 0.09(3) 0.06(2) 0.07(2) -0.013(17) -0.002(18) 0.008(18)
F49A 0.09(3) 0.07(2) 0.05(2) -0.017(17) 0.006(17) 0.008(18)
F50A 0.08(2) 0.05(2) 0.07(2) 0.011(16) 0.033(18) -0.011(17)
F51 0.13(2) 0.090(17) 0.079(15) 0.046(13) -0.036(15) -0.065(16)
F52 0.094(14) 0.089(14) 0.096(14) 0.057(12) -0.029(12) -0.017(12)
F53 0.148(19) 0.131(18) 0.092(15) 0.024(14) 0.057(15) 0.013(16)
F54 0.09(2) 0.12(2) 0.059(16) -0.018(15) 0.015(15) 0.037(16)
F55 0.13(2) 0.13(2) 0.09(2) 0.019(17) 0.023(17) -0.005(18)
F56 0.056(15) 0.087(19) 0.061(15) 0.006(14) -0.007(12) -0.018(14)
F54A 0.08(3) 0.07(3) 0.05(2) 0.011(18) 0.005(18) 0.014(18)
F55A 0.08(3) 0.06(3) 0.06(3) -0.017(18) 0.003(18) -0.017(18)
F56A 0.05(2) 0.06(2) 0.017(18) -0.003(15) 0.018(15) -0.016(16)
F57 0.17(3) 0.061(15) 0.097(18) -0.029(14) 0.041(19) -0.046(17)
F58 0.10(2) 0.21(4) 0.09(2) -0.06(3) 0.056(18) -0.02(2)
F59 0.23(4) 0.10(2) 0.052(15) -0.002(15) -0.05(2) 0.03(3)
F60 0.028(8) 0.076(12) 0.115(15) 0.002(12) -0.002(10) -0.009(8)
F61 0.050(10) 0.074(13) 0.049(10) -0.041(10) -0.001(8) 0.022(9)
F62 0.048(11) 0.076(14) 0.048(10) 0.021(10) 0.010(8) 0.033(10)
O1 0.046(11) 0.039(11) 0.025(9) 0.004(8) 0.007(8) -0.005(9)
O2 0.065(15) 0.063(15) 0.038(11) 0.009(11) -0.013(11) -0.034(13)
O3 0.024(8) 0.027(9) 0.037(10) -0.006(8) 0.004(7) -0.002(7)
O4 0.081(18) 0.031(12) 0.11(2) 0.032(13) 0.030(17) 0.005(12)
O5 0.045(11) 0.042(11) 0.036(10) -0.023(9) 0.011(9) 0.001(9)
O6 0.039(12) 0.09(2) 0.041(12) -0.024(13) 0.008(10) 0.009(12)
O7 0.029(9) 0.021(9) 0.042(10) 0.004(7) 0.011(8) -0.005(7)
O8 0.085(14) 0.043(11) 0.108(16) 0.008(12) 0.031(14) -0.009(11)
O9 0.032(9) 0.040(10) 0.020(8) -0.002(8) 0.000(7) -0.007(8)
O10 0.045(13) 0.078(18) 0.059(14) -0.039(13) -0.005(11) 0.013(12)
O11 0.028(9) 0.033(10) 0.036(10) -0.004(8) 0.010(8) -0.014(8)
O12 0.083(14) 0.068(13) 0.041(11) 0.027(10) -0.014(11) -0.013(12)
O13 0.020(5) 0.025(5) 0.036(5) 0.009(4) -0.003(4) -0.006(4)
O14 0.032(10) 0.021(9) 0.040(10) 0.007(8) -0.004(8) -0.010(7)
O15 0.023(9) 0.029(10) 0.060(13) 0.000(9) -0.014(9) 0.008(8)
O16 0.026(9) 0.042(10) 0.016(8) -0.009(7) -0.001(7) 0.001(8)
O17 0.039(10) 0.021(9) 0.030(9) 0.004(7) -0.008(8) 0.014(8)
O18 0.021(8) 0.020(9) 0.056(12) 0.011(8) -0.005(8) -0.005(7)
O19 0.029(9) 0.027(9) 0.028(9) 0.002(7) 0.004(7) 0.000(7)
O20 0.016(8) 0.047(11) 0.033(9) -0.005(8) 0.003(7) 0.005(8)
O21 0.047(11) 0.024(9) 0.042(11) -0.005(8) 0.022(9) -0.018(8)
O22 0.023(7) 0.029(7) 0.063(9) -0.020(7) 0.016(7) -0.012(6)
O23 0.039(10) 0.025(9) 0.032(9) 0.000(7) 0.002(8) -0.006(8)
O24 0.030(9) 0.024(9) 0.043(10) -0.016(8) 0.019(8) 0.003(7)
O25 0.039(10) 0.022(9) 0.044(11) 0.004(8) 0.019(9) 0.002(8)
O26 0.024(5) 0.020(5) 0.035(5) -0.006(4) 0.008(4) 0.002(4)
O27 0.037(8) 0.029(7) 0.038(8) -0.012(6) 0.010(6) -0.011(6)
O28 0.045(11) 0.019(9) 0.040(10) -0.006(8) 0.013(9) 0.010(8)
O29 0.035(10) 0.030(9) 0.022(8) 0.008(7) -0.004(7) 0.015(8)
O30 0.032(9) 0.024(9) 0.033(9) 0.002(7) -0.004(8) 0.000(8)
O31 0.015(8) 0.038(10) 0.031(9) -0.004(8) 0.001(7) 0.007(7)
O32 0.031(10) 0.056(12) 0.022(9) -0.008(8) 0.005(8) -0.002(9)
O33 0.032(10) 0.032(10) 0.043(11) 0.013(8) -0.015(8) -0.013(8)
O34 0.023(7) 0.031(7) 0.059(9) 0.026(7) -0.011(6) -0.006(6)
O35 0.028(9) 0.049(12) 0.027(9) -0.013(8) -0.002(8) 0.013(8)
O36 0.019(8) 0.038(10) 0.035(10) 0.008(8) 0.009(7) 0.009(7)
N1 0.037(13) 0.046(15) 0.049(14) -0.002(12) 0.026(11) -0.011(11)
N2 0.024(11) 0.051(15) 0.040(13) 0.007(11) 0.018(10) -0.011(10)
C1 0.030(9) 0.027(9) 0.032(9) -0.013(8) 0.007(7) 0.000(7)
C2 0.047(10) 0.050(11) 0.035(10) -0.004(8) -0.003(8) 0.000(9)
C3 0.031(13) 0.019(13) 0.061(18) 0.001(12) 0.008(12) 0.006(11)
C4 0.028(15) 0.037(17) 0.09(3) 0.010(17) -0.013(16) 0.004(13)
C5 0.031(15) 0.07(2) 0.029(14) -0.010(14) -0.001(12) 0.005(14)
C6 0.04(2) 0.10(3) 0.10(3) -0.05(3) 0.01(2) 0.01(2)
C7 0.023(12) 0.022(14) 0.07(2) 0.017(13) 0.014(12) -0.002(10)
C8 0.06(2) 0.022(15) 0.10(3) 0.020(17) 0.01(2) 0.011(15)
C9 0.029(11) 0.047(13) 0.061(14) 0.007(12) -0.002(11) 0.013(10)
C10 0.048(15) 0.054(16) 0.062(16) -0.003(14) -0.009(14) 0.025(13)
C11 0.044(17) 0.028(15) 0.055(19) 0.004(13) 0.000(14) -0.012(13)
C12 0.06(2) 0.07(2) 0.026(15) 0.013(15) -0.020(15) -0.014(19)
C13 0.026(11) 0.022(10) 0.033(12) 0.009(9) 0.004(9) 0.015(9)
C14 0.068(14) 0.040(10) 0.041(13) 0.002(11) 0.005(10) 0.003(12)
C15 0.026(8) 0.069(9) 0.020(8) -0.020(8) 0.001(7) 0.020(8)
C16 0.027 0.055 0.025 -0.015 0.000 0.016
C17 0.025(12) 0.016(11) 0.041(14) -0.009(10) 0.008(11) 0.009(10)
C18 0.067(16) 0.061(16) 0.043(14) 0.019(13) -0.012(13) -0.008(14)
C19 0.024(11) 0.042(13) 0.040(12) 0.013(11) 0.001(10) 0.005(10)
C20 0.049(10) 0.053(10) 0.042(10) 0.006(8) 0.009(8) 0.006(8)
C21 0.016(11) 0.045(16) 0.030(13) 0.003(12) 0.009(10) -0.007(11)
C22 0.064(15) 0.026(12) 0.040(13) 0.004(10) 0.015(12) -0.012(11)
C23 0.030(13) 0.018(11) 0.030(12) -0.003(10) 0.011(11) 0.001(10)
C24 0.063(16) 0.027(12) 0.062(15) -0.013(12) 0.019(13) -0.014(12)
C25 0.029(13) 0.032(14) 0.027(13) 0.005(11) 0.007(10) 0.000(11)
C26 0.10(3) 0.021(14) 0.07(2) -0.005(15) 0.05(2) 0.002(17)
C27 0.056(17) 0.014(12) 0.040(15) 0.000(11) 0.015(14) -0.008(11)
C28 0.068(13) 0.061(12) 0.060(12) -0.005(9) 0.012(9) 0.007(9)
C29 0.051(16) 0.012(11) 0.035(14) 0.004(10) -0.001(13) 0.006(11)
C30 0.051(18) 0.044(18) 0.042(16) 0.020(14) 0.001(14) -0.017(15)
C31 0.032(14) 0.056(19) 0.025(13) -0.004(12) -0.004(11) -0.002(13)
C32 0.016(12) 0.11(3) 0.023(13) 0.008(16) 0.008(10) 0.008(15)
C33 0.025(9) 0.030(9) 0.039(9) -0.009(8) 0.002(8) 0.002(7)
C34 0.06(2) 0.06(2) 0.044(18) 0.019(16) -0.003(15) -0.008(17)
C35 0.020(8) 0.017(8) 0.031(9) 0.009(7) 0.002(7) 0.001(7)
C36 0.019 0.021 0.030 0.008 0.004 0.003

loop_
_atom_type_symbol
_atom_type_description
_atom_type_scat_dispersion_real
_atom_type_scat_dispersion_imag
_atom_type_scat_source
C C 0.0033 0.0016 'International Tables Vol C Tables 4.2.6.8 and 6.1.1.4'
H H 0.0000 0.0000 'International Tables Vol C Tables 4.2.6.8 and 6.1.1.4'
N N 0.0061 0.0033 'International Tables Vol C Tables 4.2.6.8 and 6.1.1.4'
O O 0.0106 0.0060 'International Tables Vol C Tables 4.2.6.8 and 6.1.1.4'
F F 0.0171 0.0103 'International Tables Vol C Tables 4.2.6.8 and 6.1.1.4'
Eu Eu -0.1578 3.6682 'International Tables Vol C Tables 4.2.6.8 and 6.1.1.4'

loop_
_geom_angle_atom_site_label_1
_geom_angle_atom_site_label_2
_geom_angle_atom_site_label_3
_geom_angle
_geom_angle_site_symmetry_1
_geom_angle_site_symmetry_3
_geom_angle_publ_flag
F2 Eu1 O13 139.0(5) . . ?
F2 Eu1 F3 66.0(5) . . ?
O13 Eu1 F3 136.0(6) . . ?
F2 Eu1 O19 138.0(5) . . ?
O13 Eu1 O19 80.8(6) . . ?
F3 Eu1 O19 74.8(6) . . ?
F2 Eu1 F1 65.4(4) . . ?
O13 Eu1 F1 75.9(5) . . ?
F3 Eu1 F1 98.9(5) . . ?
O19 Eu1 F1 138.0(5) . . ?
F2 Eu1 F4 98.2(4) . . ?
O13 Eu1 F4 75.0(5) . . ?
F3 Eu1 F4 64.2(5) . . ?
O19 Eu1 F4 76.8(5) . . ?
F1 Eu1 F4 63.7(4) . . ?
F2 Eu1 O15 78.3(5) . . ?
O13 Eu1 O15 81.0(6) . . ?
F3 Eu1 O15 141.5(6) . . ?
O19 Eu1 O15 132.3(6) . . ?
F1 Eu1 O15 77.7(6) . . ?
F4 Eu1 O15 138.3(6) . . ?
F2 Eu1 O17 81.6(5) . . ?
O13 Eu1 O17 132.2(6) . . ?
F3 Eu1 O17 74.4(6) . . ?
O19 Eu1 O17 73.8(6) . . ?
F1 Eu1 O17 145.7(5) . . ?
F4 Eu1 O17 134.0(5) . . ?
O15 Eu1 O17 87.1(6) . . ?
F2 Eu1 O1 133.4(5) . . ?
O13 Eu1 O1 64.5(6) . . ?
F3 Eu1 O1 131.9(6) . . ?
O19 Eu1 O1 66.6(6) . . ?
F1 Eu1 O1 128.9(5) . . ?
F4 Eu1 O1 128.4(5) . . ?
O15 Eu1 O1 65.8(6) . . ?
O17 Eu1 O1 68.4(6) . . ?
O21 Eu2 O29 78.6(7) . . ?
O21 Eu2 F4 139.5(6) . . ?
O29 Eu2 F4 138.4(6) . . ?
O21 Eu2 F1 76.2(6) . . ?
O29 Eu2 F1 137.4(5) . . ?
F4 Eu2 F1 64.4(4) . . ?
O21 Eu2 O14 93.9(7) . . ?
O29 Eu2 O14 134.0(6) . . ?
F4 Eu2 O14 71.8(5) . . ?
F1 Eu2 O14 81.7(5) . . ?
O21 Eu2 F8 134.1(6) . . ?
O29 Eu2 F8 75.3(6) . . ?
F4 Eu2 F8 65.1(5) . . ?
F1 Eu2 F8 99.0(4) . . ?
O14 Eu2 F8 131.2(6) . . ?
O21 Eu2 F5 72.2(5) . . ?
O29 Eu2 F5 75.1(5) . . ?
F4 Eu2 F5 98.2(4) . . ?
F1 Eu2 F5 64.8(4) . . ?
O14 Eu2 F5 145.8(5) . . ?
F8 Eu2 F5 64.9(4) . . ?
O21 Eu2 O28 133.8(6) . . ?
O29 Eu2 O28 74.7(6) . . ?
F4 Eu2 O28 81.8(5) . . ?
F1 Eu2 O28 145.0(5) . . ?
O14 Eu2 O28 79.1(7) . . ?
F8 Eu2 O28 73.2(5) . . ?
F5 Eu2 O28 133.1(5) . . ?
O21 Eu2 O3 65.8(6) . . ?
O29 Eu2 O3 68.4(6) . . ?
F4 Eu2 O3 133.3(5) . . ?
F1 Eu2 O3 127.8(5) . . ?
O14 Eu2 O3 67.2(6) . . ?
F8 Eu2 O3 133.1(5) . . ?
F5 Eu2 O3 128.3(5) . . ?
O28 Eu2 O3 69.5(6) . . ?
F6 Eu3 O23 75.4(6) . . ?
F6 Eu3 O22 141.5(6) . . ?
O23 Eu3 O22 132.1(6) . . ?
F6 Eu3 F1 98.7(4) . . ?
O23 Eu3 F1 139.1(5) . . ?
O22 Eu3 F1 76.8(6) . . ?
F6 Eu3 F5 65.4(4) . . ?
O23 Eu3 F5 137.7(5) . . ?
O22 Eu3 F5 78.6(5) . . ?
F1 Eu3 F5 65.2(4) . . ?
F6 Eu3 F2 65.6(4) . . ?
O23 Eu3 F2 76.4(5) . . ?
O22 Eu3 F2 137.5(6) . . ?
F1 Eu3 F2 64.8(4) . . ?
F5 Eu3 F2 99.9(4) . . ?
F6 Eu3 O16 139.1(5) . . ?
O23 Eu3 O16 82.6(6) . . ?
O22 Eu3 O16 77.8(7) . . ?
F1 Eu3 O16 76.1(5) . . ?
F5 Eu3 O16 138.2(5) . . ?
F2 Eu3 O16 76.1(5) . . ?
F6 Eu3 O31 74.8(5) . . ?
O23 Eu3 O31 76.1(6) . . ?
O22 Eu3 O31 85.8(7) . . ?
F1 Eu3 O31 142.5(5) . . ?
F5 Eu3 O31 79.0(5) . . ?
F2 Eu3 O31 136.2(5) . . ?
O16 Eu3 O31 132.4(5) . . ?
F6 Eu3 O5 131.0(5) . . ?
O23 Eu3 O5 66.1(6) . . ?
O22 Eu3 O5 66.0(6) . . ?
F1 Eu3 O5 130.2(5) . . ?
F5 Eu3 O5 132.1(6) . . ?
F2 Eu3 O5 128.0(6) . . ?
O16 Eu3 O5 64.9(6) . . ?
O31 Eu3 O5 67.6(6) . . ?
O18 Eu4 O33 135.3(6) . . ?
O18 Eu4 O25 78.4(7) . . ?
O33 Eu4 O25 95.4(7) . . ?
O18 Eu4 F7 136.4(6) . . ?
O33 Eu4 F7 81.7(6) . . ?
O25 Eu4 F7 75.3(5) . . ?
O18 Eu4 F6 137.9(5) . . ?
O33 Eu4 F6 71.4(5) . . ?
O25 Eu4 F6 139.2(5) . . ?
F7 Eu4 F6 64.8(4) . . ?
O18 Eu4 F3 74.6(6) . . ?
O33 Eu4 F3 145.6(6) . . ?
O25 Eu4 F3 71.4(6) . . ?
F7 Eu4 F3 64.4(4) . . ?
F6 Eu4 F3 97.5(5) . . ?
O18 Eu4 F2 75.7(5) . . ?
O33 Eu4 F2 130.4(6) . . ?
O25 Eu4 F2 132.8(6) . . ?
F7 Eu4 F2 97.7(4) . . ?
F6 Eu4 F2 64.1(4) . . ?
F3 Eu4 F2 63.9(5) . . ?
O18 Eu4 O24 77.8(7) . . ?
O33 Eu4 O24 76.7(7) . . ?
O25 Eu4 O24 135.7(6) . . ?
F7 Eu4 O24 143.2(6) . . ?
F6 Eu4 O24 80.1(5) . . ?
F3 Eu4 O24 134.9(5) . . ?
F2 Eu4 O24 75.2(5) . . ?
O18 Eu4 O7 70.1(6) . . ?
O33 Eu4 O7 67.1(6) . . ?
O25 Eu4 O7 66.6(6) . . ?
F7 Eu4 O7 126.8(5) . . ?
F6 Eu4 O7 133.1(5) . . ?
F3 Eu4 O7 129.1(6) . . ?
F2 Eu4 O7 135.3(5) . . ?
O24 Eu4 O7 70.3(6) . . ?
O27 Eu5 F3 138.2(6) . . ?
O27 Eu5 F7 137.6(6) . . ?
F3 Eu5 F7 65.6(5) . . ?
O27 Eu5 F4 75.8(6) . . ?
F3 Eu5 F4 65.1(5) . . ?
F7 Eu5 F4 98.5(4) . . ?
O27 Eu5 O26 131.8(6) . . ?
F3 Eu5 O26 78.0(5) . . ?
F7 Eu5 O26 78.9(5) . . ?
F4 Eu5 O26 139.9(5) . . ?
O27 Eu5 O35 82.3(7) . . ?
F3 Eu5 O35 137.9(6) . . ?
F7 Eu5 O35 75.4(5) . . ?
F4 Eu5 O35 139.2(6) . . ?
O26 Eu5 O35 79.5(7) . . ?
O27 Eu5 F8 74.6(6) . . ?
F3 Eu5 F8 100.3(5) . . ?
F7 Eu5 F8 65.4(4) . . ?
F4 Eu5 F8 64.9(4) . . ?
O26 Eu5 F8 140.7(5) . . ?
O35 Eu5 F8 76.3(6) . . ?
O27 Eu5 O20 77.6(7) . . ?
F3 Eu5 O20 78.6(6) . . ?
F7 Eu5 O20 142.5(5) . . ?
F4 Eu5 O20 75.0(5) . . ?
O26 Eu5 O20 83.2(6) . . ?
O35 Eu5 O20 133.0(6) . . ?
F8 Eu5 O20 135.5(5) . . ?
O27 Eu5 O9 65.8(6) . . ?
F3 Eu5 O9 133.0(6) . . ?
F7 Eu5 O9 130.2(5) . . ?
F4 Eu5 O9 131.1(5) . . ?
O26 Eu5 O9 66.0(6) . . ?
O35 Eu5 O9 64.7(5) . . ?
F8 Eu5 O9 126.8(5) . . ?
O20 Eu5 O9 68.4(5) . . ?
O34 Eu6 F8 140.1(6) . . ?
O34 Eu6 O32 81.3(7) . . ?
F8 Eu6 O32 136.6(6) . . ?
O34 Eu6 F5 136.1(6) . . ?
F8 Eu6 F5 65.5(4) . . ?
O32 Eu6 F5 74.2(5) . . ?
O34 Eu6 F7 76.6(6) . . ?
F8 Eu6 F7 65.6(4) . . ?
O32 Eu6 F7 139.2(6) . . ?
F5 Eu6 F7 99.2(4) . . ?
O34 Eu6 F6 75.1(5) . . ?
F8 Eu6 F6 98.7(4) . . ?
O32 Eu6 F6 76.8(6) . . ?
F5 Eu6 F6 64.4(4) . . ?
F7 Eu6 F6 64.6(4) . . ?
O34 Eu6 O36 80.5(7) . . ?
F8 Eu6 O36 78.6(5) . . ?
O32 Eu6 O36 133.0(6) . . ?
F5 Eu6 O36 141.8(5) . . ?
F7 Eu6 O36 76.3(5) . . ?
F6 Eu6 O36 137.6(5) . . ?
O34 Eu6 O30 132.3(6) . . ?
F8 Eu6 O30 80.6(5) . . ?
O32 Eu6 O30 73.1(7) . . ?
F5 Eu6 O30 73.8(5) . . ?
F7 Eu6 O30 144.9(5) . . ?
F6 Eu6 O30 133.5(5) . . ?
O36 Eu6 O30 88.3(6) . . ?
O34 Eu6 O11 64.8(5) . . ?
F8 Eu6 O11 132.4(5) . . ?
O32 Eu6 O11 67.2(6) . . ?
F5 Eu6 O11 131.8(5) . . ?
F7 Eu6 O11 129.0(5) . . ?
F6 Eu6 O11 128.9(5) . . ?
O36 Eu6 O11 65.8(6) . . ?
O30 Eu6 O11 68.3(5) . . ?
Eu3 F1 Eu2 114.8(5) . . ?
Eu3 F1 Eu1 113.0(5) . . ?
Eu2 F1 Eu1 115.1(5) . . ?
Eu1 F2 Eu3 115.2(5) . . ?
Eu1 F2 Eu4 115.0(5) . . ?
Eu3 F2 Eu4 112.9(5) . . ?
Eu5 F3 Eu1 115.1(6) . . ?
Eu5 F3 Eu4 113.7(6) . . ?
Eu1 F3 Eu4 113.3(6) . . ?
Eu5 F4 Eu2 115.2(5) . . ?
Eu5 F4 Eu1 114.0(5) . . ?
Eu2 F4 Eu1 114.9(5) . . ?
Eu3 F5 Eu6 114.0(5) . . ?
Eu3 F5 Eu2 113.8(5) . . ?
Eu6 F5 Eu2 113.4(5) . . ?
Eu3 F6 Eu4 115.4(5) . . ?
Eu3 F6 Eu6 114.8(5) . . ?
Eu4 F6 Eu6 113.9(5) . . ?
Eu5 F7 Eu4 114.6(5) . . ?
Eu5 F7 Eu6 114.0(5) . . ?
Eu4 F7 Eu6 114.6(5) . . ?
Eu6 F8 Eu2 114.8(5) . . ?
Eu6 F8 Eu5 113.5(5) . . ?
Eu2 F8 Eu5 113.0(5) . . ?
C1 O1 Eu1 131.6(18) . . ?
C1 O2 H9 109.5 . . ?
C3 O3 Eu2 137.7(17) . . ?
C3 O4 H10 109.5 . . ?
C5 O5 Eu3 132.4(19) . . ?
C5 O6 H11 109.5 . . ?
C7 O7 Eu4 140.8(17) . . ?
C7 O8 H12 109.5 . . ?
C9 O9 Eu5 130.2(19) . . ?
C9 O10 H13 109.5 . . ?
C11 O11 Eu6 131.5(17) . . ?
C11 O12 H14 109.5 . . ?
C13 O13 Eu1 127.6(15) . . ?
C13 O14 Eu2 130.1(16) . . ?
C15 O15 Eu1 132.9(15) . . ?
C15 O16 Eu3 136.0(15) . . ?
C17 O17 Eu1 130.5(16) . . ?
C17 O18 Eu4 139.1(15) . . ?
C19 O19 Eu1 140.1(15) . . ?
C19 O20 Eu5 133.3(16) . . ?
C21 O21 Eu2 140.4(16) . . ?
C21 O22 Eu3 130.7(15) . . ?
C23 O23 Eu3 141.9(15) . . ?
C23 O24 Eu4 131.8(15) . . ?
C25 O25 Eu4 143.3(17) . . ?
C25 O26 Eu5 133.0(17) . . ?
C27 O27 Eu5 143.3(17) . . ?
C27 O28 Eu2 130.8(14) . . ?
C29 O29 Eu2 136.9(16) . . ?
C29 O30 Eu6 129.0(16) . . ?
C31 O31 Eu3 132.8(15) . . ?
C31 O32 Eu6 140.0(16) . . ?
C33 O33 Eu4 131.8(17) . . ?
C33 O34 Eu6 129.0(16) . . ?
C35 O35 Eu5 137.7(15) . . ?
C35 O36 Eu6 135.2(15) . . ?
H1 N1 H2 109.5 . . ?
H1 N1 H3 109.5 . . ?
H2 N1 H3 109.5 . . ?
H1 N1 H4 109.5 . . ?
H2 N1 H4 109.5 . . ?
H3 N1 H4 109.5 . . ?
H5 N2 H6 109.5 . . ?
H5 N2 H7 109.5 . . ?
H6 N2 H7 109.5 . . ?
H5 N2 H8 109.5 . . ?
H6 N2 H8 109.5 . . ?
H7 N2 H8 109.5 . . ?
O1 C1 O2 127(2) . . ?
O1 C1 C2 119(2) . . ?
O2 C1 C2 114(2) . . ?
F11A C2 F10A 111(3) . . ?
F10 C2 F11 109(2) . . ?
F10 C2 F9 103(2) . . ?
F11 C2 F9 103(2) . . ?
F11A C2 F9A 104(3) . . ?
F10A C2 F9A 102(2) . . ?
F10 C2 C1 117(2) . . ?
F11A C2 C1 116(3) . . ?
F10A C2 C1 116(2) . . ?
F11 C2 C1 114(3) . . ?
F9 C2 C1 109(2) . . ?
F9A C2 C1 106(3) . . ?
O3 C3 O4 129(3) . . ?
O3 C3 C4 121(3) . . ?
O4 C3 C4 110(2) . . ?
F13 C4 F14 109(3) . . ?
F13 C4 F12 107(4) . . ?
F14 C4 F12 106(3) . . ?
F13 C4 C3 112(3) . . ?
F14 C4 C3 115(3) . . ?
F12 C4 C3 107(3) . . ?
O6 C5 O5 123(3) . . ?
O6 C5 C6 121(3) . . ?
O5 C5 C6 116(3) . . ?
F15 C6 F17 107(4) . . ?
F15 C6 F16 108(4) . . ?
F17 C6 F16 103(4) . . ?
F15 C6 C5 118(4) . . ?
F17 C6 C5 109(3) . . ?
F16 C6 C5 111(4) . . ?
O7 C7 O8 125(2) . . ?
O7 C7 C8 121(3) . . ?
O8 C7 C8 113(2) . . ?
F19 C8 F20 109(3) . . ?
F19 C8 F18 118(4) . . ?
F20 C8 F18 106(3) . . ?
F19 C8 C7 109(2) . . ?
F20 C8 C7 109(3) . . ?
F18 C8 C7 106(3) . . ?
O9 C9 O10 127(3) . . ?
O9 C9 C10 122(3) . . ?
O10 C9 C10 111(3) . . ?
F21 C10 F23 110(4) . . ?
F21 C10 F22 106(4) . . ?
F23 C10 F22 102(4) . . ?
F21 C10 C9 110(3) . . ?
F23 C10 C9 114(3) . . ?
F22 C10 C9 113(3) . . ?
O11 C11 O12 126(2) . . ?
O11 C11 C12 122(3) . . ?
O12 C11 C12 112(3) . . ?
F25 C12 F24 107(4) . . ?
F25 C12 F26 106(3) . . ?
F24 C12 F26 107(3) . . ?
F25 C12 C11 113(3) . . ?
F24 C12 C11 112(2) . . ?
F26 C12 C11 111(3) . . ?
O14 C13 O13 125(2) . . ?
O14 C13 C14 117(2) . . ?
O13 C13 C14 118(2) . . ?
F27 C14 F28 99(4) . . ?
F27 C14 F29 109(3) . . ?
F28 C14 F29 107(3) . . ?
F27 C14 C13 115(3) . . ?
F28 C14 C13 111(3) . . ?
F29 C14 C13 114(3) . . ?
O15 C15 O16 124(2) . . ?
O15 C15 C16 114(2) . . ?
O16 C15 C16 115(2) . . ?
F30 C16 F32 120(3) . . ?
F30 C16 F31 104(2) . . ?
F32 C16 F31 98(2) . . ?
F30 C16 C15 113(3) . . ?
F32 C16 C15 111(2) . . ?
F31 C16 C15 109(2) . . ?
O17 C17 O18 129(2) . . ?
O17 C17 C18 118(2) . . ?
O18 C17 C18 113(2) . . ?
F35 C18 F33 112(4) . . ?
F35 C18 F34 99(4) . . ?
F33 C18 F34 108(3) . . ?
F35 C18 C17 109(3) . . ?
F33 C18 C17 117(3) . . ?
F34 C18 C17 111(3) . . ?
O19 C19 O20 128(2) . . ?
O19 C19 C20 115(2) . . ?
O20 C19 C20 117(2) . . ?
F36 C20 F37 108(2) . . ?
F36 C20 F38 108(2) . . ?
F37 C20 F38 106(2) . . ?
F36A C20 F37A 104(3) . . ?
F36A C20 F38A 105(2) . . ?
F37A C20 F38A 126(5) . . ?
F36 C20 C19 113(2) . . ?
F37 C20 C19 113(2) . . ?
F36A C20 C19 110(4) . . ?
F38 C20 C19 107(3) . . ?
F37A C20 C19 111(3) . . ?
F38A C20 C19 101(4) . . ?
O21 C21 O22 128(2) . . ?
O21 C21 C22 115(2) . . ?
O22 C21 C22 117(2) . . ?
F41 C22 F40 112(3) . . ?
F41 C22 F39 110(3) . . ?
F40 C22 F39 102(3) . . ?
F41 C22 C21 109(3) . . ?
F40 C22 C21 114(2) . . ?
F39 C22 C21 109(2) . . ?
O24 C23 O23 128(2) . . ?
O24 C23 C24 115(2) . . ?
O23 C23 C24 117(2) . . ?
F43A C24 F44A 114(3) . . ?
F44 C24 F43 110(2) . . ?
F44 C24 F42 107(2) . . ?
F43 C24 F42 107(2) . . ?
F43A C24 F42A 102(2) . . ?
F44A C24 F42A 104(3) . . ?
F44 C24 C23 112(2) . . ?
F43A C24 C23 115(3) . . ?
F44A C24 C23 113(3) . . ?
F43 C24 C23 113(2) . . ?
F42 C24 C23 109(2) . . ?
F42A C24 C23 107(3) . . ?
O26 C25 O25 126(2) . . ?
O26 C25 C26 116(2) . . ?
O25 C25 C26 118(2) . . ?
F46 C26 F47 114(3) . . ?
F46 C26 F45 110(4) . . ?
F47 C26 F45 99(3) . . ?
F46 C26 C25 114(4) . . ?
F47 C26 C25 110(3) . . ?
F45 C26 C25 109(3) . . ?
O27 C27 O28 127(2) . . ?
O27 C27 C28 117(2) . . ?
O28 C27 C28 116(2) . . ?
F50A C28 F48A 108(3) . . ?
F50A C28 F49A 110(3) . . ?
F48A C28 F49A 103(3) . . ?
F50 C28 F48 105(2) . . ?
F50 C28 F49 104(2) . . ?
F48 C28 F49 104(2) . . ?
F50A C28 C27 113(3) . . ?
F50 C28 C27 118(2) . . ?
F48A C28 C27 110(3) . . ?
F49A C28 C27 112(3) . . ?
F48 C28 C27 112(3) . . ?
F49 C28 C27 113(2) . . ?
O30 C29 O29 132(2) . . ?
O30 C29 C30 116(2) . . ?
O29 C29 C30 112(2) . . ?
F51 C30 F52 107(3) . . ?
F51 C30 F53 114(3) . . ?
F52 C30 F53 100(3) . . ?
F51 C30 C29 119(3) . . ?
F52 C30 C29 108(2) . . ?
F53 C30 C29 107(3) . . ?
O32 C31 O31 129(2) . . ?
O32 C31 C32 115(2) . . ?
O31 C31 C32 116(2) . . ?
F54A C32 F56A 108(3) . . ?
F55 C32 F54 109(2) . . ?
F54A C32 F55A 109(3) . . ?
F56A C32 F55A 104(3) . . ?
F55 C32 F56 107(2) . . ?
F54 C32 F56 102(2) . . ?
F54A C32 C31 113(3) . . ?
F55 C32 C31 111(3) . . ?
F56A C32 C31 116(3) . . ?
F54 C32 C31 115(2) . . ?
F55A C32 C31 106(3) . . ?
F56 C32 C31 112(2) . . ?
O33 C33 O34 125(3) . . ?
O33 C33 C34 116(3) . . ?
O34 C33 C34 119(3) . . ?
F57 C34 F59 104(4) . . ?
F57 C34 F58 107(4) . . ?
F59 C34 F58 100(4) . . ?
F57 C34 C33 120(3) . . ?
F59 C34 C33 115(3) . . ?
F58 C34 C33 108(3) . . ?
O36 C35 O35 128.5(18) . . ?
O36 C35 C36 117(2) . . ?
O35 C35 C36 115(2) . . ?
F62 C36 F61 117(2) . . ?
F62 C36 F60 104(2) . . ?
F61 C36 F60 99(2) . . ?
F62 C36 C35 118(2) . . ?
F61 C36 C35 114(2) . . ?
F60 C36 C35 101.1(17) . . ?

loop_
_geom_bond_atom_site_label_1
_geom_bond_atom_site_label_2
_geom_bond_distance
_geom_bond_site_symmetry_2
_geom_bond_publ_flag
Eu1 F2 2.328(13) . ?
Eu1 O13 2.355(17) . ?
Eu1 F3 2.382(13) . ?
Eu1 O19 2.383(17) . ?
Eu1 F1 2.400(13) . ?
Eu1 F4 2.406(13) . ?
Eu1 O15 2.42(2) . ?
Eu1 O17 2.497(17) . ?
Eu1 O1 2.751(19) . ?
Eu2 O21 2.368(19) . ?
Eu2 O29 2.373(15) . ?
Eu2 F4 2.377(12) . ?
Eu2 F1 2.378(13) . ?
Eu2 O14 2.388(17) . ?
Eu2 F8 2.391(11) . ?
Eu2 F5 2.402(12) . ?
Eu2 O28 2.469(17) . ?
Eu2 O3 2.528(17) . ?
Eu3 F6 2.346(12) . ?
Eu3 O23 2.351(18) . ?
Eu3 O22 2.357(18) . ?
Eu3 F1 2.377(14) . ?
Eu3 F5 2.380(12) . ?
Eu3 F2 2.390(13) . ?
Eu3 O16 2.406(17) . ?
Eu3 O31 2.439(17) . ?
Eu3 O5 2.688(19) . ?
Eu4 O18 2.367(17) . ?
Eu4 O33 2.384(17) . ?
Eu4 O25 2.385(18) . ?
Eu4 F7 2.390(12) . ?
Eu4 F6 2.403(12) . ?
Eu4 F3 2.417(15) . ?
Eu4 F2 2.426(13) . ?
Eu4 O24 2.488(16) . ?
Eu4 O7 2.566(17) . ?
Eu5 O27 2.359(18) . ?
Eu5 F3 2.361(14) . ?
Eu5 F7 2.364(12) . ?
Eu5 F4 2.368(13) . ?
Eu5 O26 2.380(17) . ?
Eu5 O35 2.412(18) . ?
Eu5 F8 2.413(14) . ?
Eu5 O20 2.454(17) . ?
Eu5 O9 2.720(18) . ?
Eu6 O34 2.337(18) . ?
Eu6 F8 2.363(12) . ?
Eu6 O32 2.373(17) . ?
Eu6 F5 2.390(12) . ?
Eu6 F7 2.399(13) . ?
Eu6 F6 2.404(13) . ?
Eu6 O36 2.431(17) . ?
Eu6 O30 2.502(17) . ?
Eu6 O11 2.766(19) . ?
F9 C2 1.338(19) . ?
F10 C2 1.305(18) . ?
F11 C2 1.322(19) . ?
F9A C2 1.343(19) . ?
F10A C2 1.312(19) . ?
F11A C2 1.309(19) . ?
F12 C4 1.36(4) . ?
F13 C4 1.25(4) . ?
F14 C4 1.29(4) . ?
F15 C6 1.25(5) . ?
F16 C6 1.34(6) . ?
F17 C6 1.30(5) . ?
F18 C8 1.33(4) . ?
F19 C8 1.26(4) . ?
F20 C8 1.30(5) . ?
F21 C10 1.30(4) . ?
F22 C10 1.31(5) . ?
F23 C10 1.30(5) . ?
F24 C12 1.31(4) . ?
F25 C12 1.29(5) . ?
F26 C12 1.32(4) . ?
F27 C14 1.27(4) . ?
F28 C14 1.27(5) . ?
F29 C14 1.31(4) . ?
F30 C16 1.18(3) . ?
F31 C16 1.48(4) . ?
F32 C16 1.29(3) . ?
F33 C18 1.29(4) . ?
F34 C18 1.33(5) . ?
F35 C18 1.28(5) . ?
F36 C20 1.307(18) . ?
F37 C20 1.308(18) . ?
F38 C20 1.323(19) . ?
F36A C20 1.32(2) . ?
F37A C20 1.32(2) . ?
F38A C20 1.32(2) . ?
F39 C22 1.38(4) . ?
F40 C22 1.33(4) . ?
F41 C22 1.29(4) . ?
F42 C24 1.324(18) . ?
F43 C24 1.306(18) . ?
F44 C24 1.300(18) . ?
F42A C24 1.339(19) . ?
F43A C24 1.301(19) . ?
F44A C24 1.305(19) . ?
F45 C26 1.42(4) . ?
F46 C26 1.24(5) . ?
F47 C26 1.35(5) . ?
F48 C28 1.326(19) . ?
F49 C28 1.328(19) . ?
F50 C28 1.313(19) . ?
F48A C28 1.314(19) . ?
F49A C28 1.318(19) . ?
F50A C28 1.301(19) . ?
F51 C30 1.21(4) . ?
F52 C30 1.33(4) . ?
F53 C30 1.33(5) . ?
F54 C32 1.321(18) . ?
F55 C32 1.321(19) . ?
F56 C32 1.332(18) . ?
F54A C32 1.308(19) . ?
F55A C32 1.323(19) . ?
F56A C32 1.321(19) . ?
F57 C34 1.21(4) . ?
F58 C34 1.36(5) . ?
F59 C34 1.31(4) . ?
F60 C36 1.48(3) . ?
F61 C36 1.28(3) . ?
F62 C36 1.17(3) . ?
O1 C1 1.19(3) . ?
O2 C1 1.32(3) . ?
O2 H9 0.8300 . ?
O3 C3 1.21(3) . ?
O4 C3 1.28(4) . ?
O4 H10 0.8300 . ?
O5 C5 1.27(4) . ?
O6 C5 1.27(4) . ?
O6 H11 0.8300 . ?
O7 C7 1.18(3) . ?
O8 C7 1.34(4) . ?
O8 H12 0.8300 . ?
O9 C9 1.19(4) . ?
O10 C9 1.29(4) . ?
O10 H13 0.8300 . ?
O11 C11 1.20(3) . ?
O12 C11 1.30(4) . ?
O12 H14 0.8300 . ?
O13 C13 1.29(3) . ?
O14 C13 1.27(3) . ?
O15 C15 1.24(3) . ?
O16 C15 1.32(3) . ?
O17 C17 1.22(3) . ?
O18 C17 1.27(3) . ?
O19 C19 1.22(3) . ?
O20 C19 1.26(3) . ?
O21 C21 1.23(3) . ?
O22 C21 1.29(3) . ?
O23 C23 1.26(3) . ?
O24 C23 1.24(3) . ?
O25 C25 1.25(3) . ?
O26 C25 1.22(3) . ?
O27 C27 1.22(3) . ?
O28 C27 1.29(3) . ?
O29 C29 1.24(3) . ?
O30 C29 1.22(3) . ?
O31 C31 1.27(3) . ?
O32 C31 1.23(3) . ?
O33 C33 1.24(3) . ?
O34 C33 1.29(3) . ?
O35 C35 1.29(3) . ?
O36 C35 1.21(3) . ?
N1 H1 0.9100 . ?
N1 H2 0.9100 . ?
N1 H3 0.9100 . ?
N1 H4 0.9100 . ?
N2 H5 0.9100 . ?
N2 H6 0.9100 . ?
N2 H7 0.9100 . ?
N2 H8 0.9100 . ?
C1 C2 1.50(3) . ?
C3 C4 1.55(4) . ?
C5 C6 1.48(5) . ?
C7 C8 1.59(4) . ?
C9 C10 1.51(5) . ?
C11 C12 1.527(19) . ?
C13 C14 1.49(4) . ?
C15 C16 1.560(18) . ?
C17 C18 1.51(4) . ?
C19 C20 1.531(18) . ?
C21 C22 1.541(18) . ?
C23 C24 1.531(18) . ?
C25 C26 1.51(4) . ?
C27 C28 1.527(18) . ?
C29 C30 1.58(4) . ?
C31 C32 1.528(18) . ?
C33 C34 1.47(5) . ?
C35 C36 1.535(17) . ?

loop_
_geom_hbond_atom_site_label_D
_geom_hbond_atom_site_label_H
_geom_hbond_atom_site_label_A
_geom_hbond_distance_DH
_geom_hbond_distance_HA
_geom_hbond_distance_DA
_geom_hbond_angle_DHA
_geom_hbond_site_symmetry_A
_geom_hbond_publ_flag
O2 H9 O17 0.83 1.83 2.64(2) 163.6 . yes
O4 H10 O28 0.83 1.90 2.68(3) 155.9 . yes
O6 H11 O31 0.83 1.85 2.66(3) 163.6 . yes
O8 H12 O24 0.83 1.92 2.70(3) 156.4 . yes
O10 H13 O20 0.83 1.90 2.68(3) 155.3 . yes
O12 H14 O30 0.83 1.84 2.65(3) 164.0 . yes
N1 H4 O9 0.91 2.11 2.91(3) 146.1 1_655 yes
N1 H3 O13 0.91 2.17 2.85(3) 131.1 . yes
N1 H1 O1 0.91 2.51 2.82(3) 100.5 . yes
N2 H5 O5 0.91 2.06 2.89(3) 150.6 1_455 yes
N2 H8 O11 0.91 2.11 2.85(3) 137.3 . yes
N2 H7 O34 0.91 2.22 2.95(3) 136.6 . yes
N2 H6 O22 0.91 2.34 3.00(3) 128.9 1_455 yes
